data_7020262
loop_
_publ_author_name
'Smith, Rachel'
'Huskens, Dana'
'Daelemans, Dirk'
'Mewis, Ryan E.'
'Garcia, Courtney D.'
'Cain, Amy N.'
'Freeman, TaRynn N Carder'
'Pannecouque, Christophe'
'De Clercq, Erik'
'Schols, Dominique'
'Hubin, Timothy J.'
'Archibald, Stephen J.'

_publ_section_title
;
 CXCR4 chemokine receptor antagonists: nickel(II) complexes of
 configurationally restricted macrocycles.
;
_journal_issue 37
_journal_name_full 'Dalton transactions (Cambridge, England : 2003)'
_journal_page_first 11369
_journal_page_last 11377
_journal_paper_doi 10.1039/c2dt31137b
_journal_volume 41
_journal_year 2012
_chemical_formula_sum 'C29 H45 F6 N4 Ni O4 P'
_chemical_formula_weight 717.37
_chemical_name_systematic
;
?
;
_space_group_IT_number 2
_symmetry_cell_setting triclinic
_symmetry_space_group_name_Hall '-P 1'
_symmetry_space_group_name_H-M 'P -1'
_atom_sites_solution_hydrogens geom
_atom_sites_solution_primary direct
_atom_sites_solution_secondary difmap
_audit_creation_method SHELXL-97
_cell_angle_alpha 98.981(10)
_cell_angle_beta 104.607(10)
_cell_angle_gamma 106.546(11)
_cell_formula_units_Z 2
_cell_length_a 10.2977(14)
_cell_length_b 10.4483(13)
_cell_length_c 16.902(2)
_cell_measurement_reflns_used 41346
_cell_measurement_temperature 150(2)
_cell_measurement_theta_max 31.99
_cell_measurement_theta_min 2.57
_cell_volume 1635.2(4)
_computing_cell_refinement 'X-AREA (Stoe & Cie, 2002)'
_computing_data_collection 'X-AREA (Stoe & Cie, 2002)'
_computing_data_reduction 'X-RED (Stoe & Cie, 2002)'
_computing_molecular_graphics 'ORTEP III (Farrugia, 1997)'
_computing_publication_material 'SHELXL97(Sheldrick, 1997) and WinGX (Farrugia, 1999)'
_computing_structure_refinement 'SHELXL97 (Sheldrick, 1997)'
_computing_structure_solution 'SHELXS97 (Sheldrick, 1997)'
_diffrn_ambient_temperature 150(2)
_diffrn_measured_fraction_theta_full 0.998
_diffrn_measured_fraction_theta_max 0.974
_diffrn_measurement_device_type 'Stoe IPDS-II image plate'
_diffrn_measurement_method '\w scans, 315 frames at 1\% intervals, exposure time 2 minutes'
_diffrn_radiation_monochromator graphite
_diffrn_radiation_source 'fine-focus sealed tube'
_diffrn_radiation_type MoK\a
_diffrn_radiation_wavelength 0.71073
_diffrn_reflns_av_R_equivalents 0.0864
_diffrn_reflns_av_sigmaI/netI 0.0948
_diffrn_reflns_limit_h_max 16
_diffrn_reflns_limit_h_min -16
_diffrn_reflns_limit_k_max 16
_diffrn_reflns_limit_k_min -13
_diffrn_reflns_limit_l_max 27
_diffrn_reflns_limit_l_min -27
_diffrn_reflns_number 37739
_diffrn_reflns_theta_full 25.00
_diffrn_reflns_theta_max 34.87
_diffrn_reflns_theta_min 2.57
_exptl_absorpt_coefficient_mu 0.717
_exptl_absorpt_correction_type none
_exptl_crystal_colour purple
_exptl_crystal_density_diffrn 1.457
_exptl_crystal_density_method 'not measured'
_exptl_crystal_description block
_exptl_crystal_F_000 752
_exptl_crystal_size_max 0.3
_exptl_crystal_size_mid 0.3
_exptl_crystal_size_min 0.3
_refine_diff_density_max 1.108
_refine_diff_density_min -1.003
_refine_diff_density_rms 0.189
_refine_ls_extinction_coef 0.161(9)
_refine_ls_extinction_expression Fc^*^=kFc[1+0.001xFc^2^\l^3^/sin(2\q)]^-1/4^
_refine_ls_extinction_method SHELXL
_refine_ls_goodness_of_fit_ref 0.907
_refine_ls_hydrogen_treatment mixed
_refine_ls_matrix_type full
_refine_ls_number_parameters 416
_refine_ls_number_reflns 13881
_refine_ls_number_restraints 1
_refine_ls_restrained_S_all 0.907
_refine_ls_R_factor_all 0.1642
_refine_ls_R_factor_gt 0.0852
_refine_ls_shift/su_max 0.012
_refine_ls_shift/su_mean 0.001
_refine_ls_structure_factor_coef Fsqd
_refine_ls_weighting_details 'calc w=1/[\s^2^(Fo^2^)+(0.1570P)^2^+0.0000P] where P=(Fo^2^+2Fc^2^)/3'
_refine_ls_weighting_scheme calc
_refine_ls_wR_factor_gt 0.2159
_refine_ls_wR_factor_ref 0.2680
_reflns_number_gt 5846
_reflns_number_total 13881
_reflns_threshold_expression >2sigma(I)
_cod_data_source_file c2dt31137b.txt
_cod_data_source_block sja4_09
_cod_original_sg_symbol_H-M P-1
_cod_database_code 7020262

loop_
_symmetry_equiv_pos_as_xyz
'x, y, z'
'-x, -y, -z'

loop_
_atom_site_label
_atom_site_type_symbol
_atom_site_fract_x
_atom_site_fract_y
_atom_site_fract_z
_atom_site_U_iso_or_equiv
_atom_site_adp_type
_atom_site_occupancy
_atom_site_symmetry_multiplicity
_atom_site_calc_flag
_atom_site_refinement_flags
Ni1 Ni 0.50124(5) 0.62196(4) 0.73678(3) 0.04140(15) Uani 1 1 d .
C1 C 0.4563(4) 0.5530(4) 0.8857(2) 0.0486(7) Uani 1 1 d .
H1A H 0.4075 0.4540 0.8572 0.058 Uiso 1 1 calc R
H1B H 0.4330 0.5704 0.9389 0.058 Uiso 1 1 calc R
C2 C 0.6161(4) 0.5869(3) 0.9059(2) 0.0462(7) Uani 1 1 d .
H2A H 0.6657 0.6842 0.9378 0.055 Uiso 1 1 calc R
H2B H 0.6480 0.5280 0.9415 0.055 Uiso 1 1 calc R
C3 C 0.8039(4) 0.6435(4) 0.8381(2) 0.0484(7) Uani 1 1 d .
H3A H 0.8233 0.6199 0.7842 0.058 Uiso 1 1 calc R
H3B H 0.8660 0.6131 0.8806 0.058 Uiso 1 1 calc R
C4 C 0.8470(4) 0.7996(4) 0.8658(2) 0.0515(8) Uani 1 1 d .
H4A H 0.8293 0.8229 0.9202 0.062 Uiso 1 1 calc R
H4B H 0.9511 0.8395 0.8763 0.062 Uiso 1 1 calc R
C5 C 0.7734(4) 0.8698(4) 0.8056(2) 0.0513(8) Uani 1 1 d .
H5A H 0.8184 0.9708 0.8285 0.062 Uiso 1 1 calc R
H5B H 0.7904 0.8467 0.7509 0.062 Uiso 1 1 calc R
C6 C 0.5627(4) 0.9029(4) 0.7255(2) 0.0525(8) Uani 1 1 d .
H6A H 0.6030 0.8894 0.6788 0.063 Uiso 1 1 calc R
H6B H 0.5949 1.0030 0.7511 0.063 Uiso 1 1 calc R
C7 C 0.4016(4) 0.8474(4) 0.6909(2) 0.0520(8) Uani 1 1 d .
H7A H 0.3606 0.8666 0.7366 0.062 Uiso 1 1 calc R
H7B H 0.3687 0.8937 0.6469 0.062 Uiso 1 1 calc R
C8 C 0.2032(4) 0.6299(4) 0.6507(2) 0.0508(8) Uani 1 1 d .
H8A H 0.1734 0.5312 0.6220 0.061 Uiso 1 1 calc R
H8B H 0.1431 0.6710 0.6148 0.061 Uiso 1 1 calc R
C9 C 0.1704(4) 0.6385(4) 0.7330(3) 0.0552(8) Uani 1 1 d .
H9A H 0.0662 0.5935 0.7197 0.066 Uiso 1 1 calc R
H9B H 0.1932 0.7370 0.7594 0.066 Uiso 1 1 calc R
C10 C 0.2447(4) 0.5763(4) 0.7991(2) 0.0526(8) Uani 1 1 d .
H10A H 0.2085 0.5869 0.8478 0.063 Uiso 1 1 calc R
H10B H 0.2179 0.4764 0.7746 0.063 Uiso 1 1 calc R
C11 C 0.4488(4) 0.7830(4) 0.8773(2) 0.0510(8) Uani 1 1 d .
H11A H 0.4611 0.7862 0.9377 0.061 Uiso 1 1 calc R
H11B H 0.3717 0.8202 0.8566 0.061 Uiso 1 1 calc R
C12 C 0.5870(4) 0.8766(3) 0.8699(2) 0.0500(8) Uani 1 1 d .
H12A H 0.5830 0.9709 0.8746 0.060 Uiso 1 1 calc R
H12B H 0.6676 0.8804 0.9179 0.060 Uiso 1 1 calc R
C13 C 0.6295(4) 0.4125(3) 0.7952(2) 0.0476(7) Uani 1 1 d .
H13A H 0.5313 0.3589 0.7922 0.057 Uiso 1 1 calc R
H13B H 0.6353 0.3969 0.7371 0.057 Uiso 1 1 calc R
C14 C 0.7313(4) 0.3557(4) 0.8472(2) 0.0486(7) Uani 1 1 d .
C15 C 0.8551(5) 0.3526(4) 0.8285(3) 0.0597(9) Uani 1 1 d .
H15 H 0.8761 0.3881 0.7831 0.072 Uiso 1 1 calc R
C16 C 0.9481(5) 0.2985(5) 0.8754(3) 0.0676(11) Uani 1 1 d .
H16 H 1.0325 0.2980 0.8624 0.081 Uiso 1 1 calc R
C17 C 0.9177(5) 0.2457(4) 0.9409(3) 0.0629(11) Uani 1 1 d .
H17 H 0.9815 0.2096 0.9735 0.075 Uiso 1 1 calc R
C18 C 0.7944(5) 0.2454(4) 0.9588(2) 0.0576(9) Uani 1 1 d .
H18 H 0.7735 0.2085 1.0039 0.069 Uiso 1 1 calc R
C19 C 0.7004(4) 0.2982(4) 0.9121(2) 0.0511(8) Uani 1 1 d .
H19 H 0.6146 0.2951 0.9244 0.061 Uiso 1 1 calc R
C20 C 0.3625(4) 0.6662(4) 0.5652(2) 0.0506(8) Uani 1 1 d .
C21 C 0.2774(4) 0.7220(4) 0.5010(2) 0.0508(8) Uani 1 1 d .
C22 C 0.3414(5) 0.8508(5) 0.4881(3) 0.0680(12) Uani 1 1 d .
H22 H 0.4376 0.9025 0.5205 0.082 Uiso 1 1 calc R
C23 C 0.2679(6) 0.9050(5) 0.4291(3) 0.0734(13) Uani 1 1 d .
H23 H 0.3130 0.9936 0.4223 0.088 Uiso 1 1 calc R
C24 C 0.1314(5) 0.8308(5) 0.3813(3) 0.0635(10) Uani 1 1 d .
H24 H 0.0819 0.8664 0.3397 0.076 Uiso 1 1 calc R
C25 C 0.0653(5) 0.7053(5) 0.3928(3) 0.0652(11) Uani 1 1 d .
H25 H -0.0311 0.6547 0.3602 0.078 Uiso 1 1 calc R
C26 C 0.1389(5) 0.6512(4) 0.4523(3) 0.0596(10) Uani 1 1 d .
H26 H 0.0919 0.5632 0.4592 0.071 Uiso 1 1 calc R
C27 C 0.3489(4) 0.3302(3) 0.6243(2) 0.0463(7) Uani 1 1 d .
C28 C 0.2615(6) 0.1846(4) 0.6191(3) 0.0644(11) Uani 1 1 d .
H28A H 0.2581 0.1232 0.5679 0.097 Uiso 1 1 calc R
H28B H 0.1644 0.1801 0.6174 0.097 Uiso 1 1 calc R
H28C H 0.3051 0.1558 0.6687 0.097 Uiso 1 1 calc R
C29 C 0.1022(5) 0.2026(7) 0.4003(4) 0.0796(14) Uani 1 1 d .
H29A H 0.0943 0.2903 0.4250 0.119 Uiso 1 1 calc R
H29B H 0.0640 0.1327 0.4287 0.119 Uiso 1 1 calc R
H29C H 0.0478 0.1730 0.3401 0.119 Uiso 1 1 calc R
N10 N 0.3518(3) 0.6959(3) 0.65407(19) 0.0488(6) Uani 1 1 d .
N21 N 0.6166(3) 0.8327(3) 0.79000(19) 0.0472(6) Uani 1 1 d .
N22 N 0.4030(3) 0.6373(3) 0.83037(18) 0.0458(6) Uani 1 1 d .
N23 N 0.6533(3) 0.5636(3) 0.82652(18) 0.0451(6) Uani 1 1 d .
O1 O 0.3638(3) 0.4216(2) 0.68594(15) 0.0462(5) Uani 1 1 d .
O2 O 0.4050(3) 0.3511(3) 0.56689(16) 0.0558(6) Uani 1 1 d .
O3 O 0.6134(3) 0.5859(3) 0.65437(16) 0.0471(5) Uani 1 1 d .
H1O3 H 0.569(6) 0.514(6) 0.620(3) 0.071 Uiso 1 1 d .
H2O3 H 0.659(6) 0.645(6) 0.631(3) 0.071 Uiso 1 1 d .
O4 O 0.2484(3) 0.2198(3) 0.41051(17) 0.0552(6) Uani 1 1 d D
H4C H 0.293(5) 0.254(5) 0.4622(14) 0.066 Uiso 1 1 d D
P1 P 0.24891(11) 1.09506(10) 0.86070(6) 0.0514(2) Uani 1 1 d .
F1 F 0.1516(4) 0.9458(4) 0.8087(3) 0.1161(15) Uani 1 1 d .
F2 F 0.3515(3) 1.0927(3) 0.80402(16) 0.0717(7) Uani 1 1 d .
F3 F 0.3418(4) 1.0343(3) 0.92448(19) 0.0869(9) Uani 1 1 d .
F4 F 0.3524(3) 1.2451(3) 0.9154(2) 0.0802(8) Uani 1 1 d .
F5 F 0.1510(3) 1.0992(3) 0.91889(18) 0.0737(7) Uani 1 1 d .
F6 F 0.1644(5) 1.1614(5) 0.7991(2) 0.1170(15) Uani 1 1 d .

loop_
_atom_site_aniso_label
_atom_site_aniso_U_11
_atom_site_aniso_U_22
_atom_site_aniso_U_33
_atom_site_aniso_U_23
_atom_site_aniso_U_13
_atom_site_aniso_U_12
Ni1 0.0507(3) 0.0358(2) 0.0385(2) 0.01133(15) 0.01237(16) 0.01613(16)
C1 0.060(2) 0.0448(16) 0.0441(16) 0.0161(13) 0.0159(14) 0.0201(15)
C2 0.0587(19) 0.0412(15) 0.0390(14) 0.0130(12) 0.0126(13) 0.0183(14)
C3 0.0539(18) 0.0441(16) 0.0454(16) 0.0114(13) 0.0120(14) 0.0169(14)
C4 0.0527(19) 0.0452(16) 0.0482(18) 0.0098(14) 0.0077(15) 0.0124(14)
C5 0.057(2) 0.0414(15) 0.0501(18) 0.0131(14) 0.0125(15) 0.0120(14)
C6 0.063(2) 0.0407(15) 0.0513(18) 0.0156(14) 0.0134(16) 0.0164(15)
C7 0.065(2) 0.0424(16) 0.0509(18) 0.0170(14) 0.0126(16) 0.0234(16)
C8 0.0539(19) 0.0489(17) 0.0521(18) 0.0173(14) 0.0148(15) 0.0199(15)
C9 0.054(2) 0.056(2) 0.059(2) 0.0169(16) 0.0182(17) 0.0232(16)
C10 0.060(2) 0.0521(18) 0.0524(19) 0.0176(15) 0.0223(16) 0.0218(16)
C11 0.067(2) 0.0453(16) 0.0416(16) 0.0080(13) 0.0150(15) 0.0235(16)
C12 0.066(2) 0.0375(15) 0.0455(16) 0.0069(13) 0.0157(15) 0.0195(15)
C13 0.0578(19) 0.0392(15) 0.0463(17) 0.0102(13) 0.0141(14) 0.0194(14)
C14 0.0589(19) 0.0420(15) 0.0461(17) 0.0091(13) 0.0150(15) 0.0213(14)
C15 0.072(3) 0.059(2) 0.065(2) 0.0231(18) 0.031(2) 0.036(2)
C16 0.066(2) 0.063(2) 0.085(3) 0.018(2) 0.026(2) 0.036(2)
C17 0.074(3) 0.055(2) 0.058(2) 0.0097(17) 0.0036(19) 0.036(2)
C18 0.079(3) 0.0482(18) 0.0470(18) 0.0135(15) 0.0129(17) 0.0295(18)
C19 0.061(2) 0.0431(16) 0.0497(18) 0.0128(14) 0.0139(15) 0.0201(15)
C20 0.060(2) 0.0495(17) 0.0456(17) 0.0162(14) 0.0145(15) 0.0232(16)
C21 0.060(2) 0.0460(17) 0.0481(17) 0.0182(14) 0.0134(15) 0.0207(15)
C22 0.060(2) 0.066(2) 0.066(2) 0.034(2) 0.0039(19) 0.0082(19)
C23 0.078(3) 0.064(2) 0.071(3) 0.039(2) 0.010(2) 0.015(2)
C24 0.070(3) 0.063(2) 0.057(2) 0.0299(19) 0.0107(19) 0.022(2)
C25 0.066(2) 0.061(2) 0.056(2) 0.0191(18) 0.0027(18) 0.0150(19)
C26 0.068(2) 0.0467(18) 0.054(2) 0.0173(15) 0.0067(18) 0.0129(17)
C27 0.0532(18) 0.0428(15) 0.0416(15) 0.0137(12) 0.0108(13) 0.0159(14)
C28 0.086(3) 0.0441(18) 0.054(2) 0.0108(16) 0.019(2) 0.0131(19)
C29 0.065(3) 0.097(4) 0.072(3) 0.019(3) 0.018(2) 0.024(3)
N10 0.0568(16) 0.0426(13) 0.0480(15) 0.0159(11) 0.0151(13) 0.0173(12)
N21 0.0569(16) 0.0387(13) 0.0461(14) 0.0141(11) 0.0135(12) 0.0168(12)
N22 0.0551(16) 0.0423(13) 0.0424(13) 0.0128(11) 0.0156(12) 0.0184(12)
N23 0.0540(15) 0.0377(12) 0.0419(13) 0.0089(10) 0.0105(11) 0.0176(11)
O1 0.0547(13) 0.0384(11) 0.0430(11) 0.0101(9) 0.0134(10) 0.0135(10)
O2 0.0678(16) 0.0498(13) 0.0449(13) 0.0081(10) 0.0189(12) 0.0135(12)
O3 0.0586(14) 0.0443(12) 0.0406(12) 0.0124(10) 0.0160(10) 0.0190(11)
O4 0.0644(16) 0.0542(14) 0.0433(12) 0.0119(11) 0.0146(11) 0.0166(12)
P1 0.0602(6) 0.0490(5) 0.0467(5) 0.0091(4) 0.0158(4) 0.0232(4)
F1 0.092(2) 0.092(2) 0.119(3) -0.037(2) 0.044(2) -0.0102(18)
F2 0.0884(18) 0.0838(17) 0.0607(14) 0.0198(13) 0.0339(13) 0.0454(15)
F3 0.125(3) 0.097(2) 0.0697(17) 0.0326(15) 0.0355(17) 0.074(2)
F4 0.094(2) 0.0560(14) 0.0872(19) 0.0062(13) 0.0424(16) 0.0151(14)
F5 0.0763(16) 0.0721(16) 0.0773(17) 0.0106(13) 0.0371(14) 0.0246(13)
F6 0.145(3) 0.194(4) 0.0674(18) 0.046(2) 0.037(2) 0.129(3)

loop_
_atom_type_symbol
_atom_type_description
_atom_type_scat_dispersion_real
_atom_type_scat_dispersion_imag
_atom_type_scat_source
Ni Ni 0.3393 1.1124 'International Tables Vol C Tables 4.2.6.8 and 6.1.1.4'
C C 0.0033 0.0016 'International Tables Vol C Tables 4.2.6.8 and 6.1.1.4'
H H 0.0000 0.0000 'International Tables Vol C Tables 4.2.6.8 and 6.1.1.4'
N N 0.0061 0.0033 'International Tables Vol C Tables 4.2.6.8 and 6.1.1.4'
O O 0.0106 0.0060 'International Tables Vol C Tables 4.2.6.8 and 6.1.1.4'
P P 0.1023 0.0942 'International Tables Vol C Tables 4.2.6.8 and 6.1.1.4'
F F 0.0171 0.0103 'International Tables Vol C Tables 4.2.6.8 and 6.1.1.4'

loop_
_geom_angle_atom_site_label_1
_geom_angle_atom_site_label_2
_geom_angle_atom_site_label_3
_geom_angle
O1 Ni1 O3 88.18(11)
O1 Ni1 N22 88.93(11)
O3 Ni1 N22 170.47(11)
O1 Ni1 N21 172.18(11)
O3 Ni1 N21 98.17(12)
N22 Ni1 N21 85.50(12)
O1 Ni1 N23 93.31(10)
O3 Ni1 N23 85.44(11)
N22 Ni1 N23 85.66(12)
N21 Ni1 N23 91.74(11)
O1 Ni1 N10 90.39(11)
O3 Ni1 N10 97.39(11)
N22 Ni1 N10 91.70(12)
N21 Ni1 N10 84.30(11)
N23 Ni1 N10 175.41(10)
N22 C1 C2 111.4(3)
N22 C1 H1A 109.3
C2 C1 H1A 109.3
N22 C1 H1B 109.3
C2 C1 H1B 109.3
H1A C1 H1B 108.0
N23 C2 C1 110.1(3)
N23 C2 H2A 109.6
C1 C2 H2A 109.6
N23 C2 H2B 109.6
C1 C2 H2B 109.6
H2A C2 H2B 108.2
N23 C3 C4 116.3(3)
N23 C3 H3A 108.2
C4 C3 H3A 108.2
N23 C3 H3B 108.2
C4 C3 H3B 108.2
H3A C3 H3B 107.4
C5 C4 C3 117.1(3)
C5 C4 H4A 108.0
C3 C4 H4A 108.0
C5 C4 H4B 108.0
C3 C4 H4B 108.0
H4A C4 H4B 107.3
N21 C5 C4 115.2(3)
N21 C5 H5A 108.5
C4 C5 H5A 108.5
N21 C5 H5B 108.5
C4 C5 H5B 108.5
H5A C5 H5B 107.5
N21 C6 C7 111.4(3)
N21 C6 H6A 109.4
C7 C6 H6A 109.4
N21 C6 H6B 109.4
C7 C6 H6B 109.4
H6A C6 H6B 108.0
N10 C7 C6 109.8(3)
N10 C7 H7A 109.7
C6 C7 H7A 109.7
N10 C7 H7B 109.7
C6 C7 H7B 109.7
H7A C7 H7B 108.2
N10 C8 C9 117.7(3)
N10 C8 H8A 107.9
C9 C8 H8A 107.9
N10 C8 H8B 107.9
C9 C8 H8B 107.9
H8A C8 H8B 107.2
C8 C9 C10 118.7(3)
C8 C9 H9A 107.6
C10 C9 H9A 107.6
C8 C9 H9B 107.6
C10 C9 H9B 107.6
H9A C9 H9B 107.1
N22 C10 C9 115.3(3)
N22 C10 H10A 108.5
C9 C10 H10A 108.5
N22 C10 H10B 108.5
C9 C10 H10B 108.5
H10A C10 H10B 107.5
N22 C11 C12 114.8(3)
N22 C11 H11A 108.6
C12 C11 H11A 108.6
N22 C11 H11B 108.6
C12 C11 H11B 108.6
H11A C11 H11B 107.5
N21 C12 C11 114.6(3)
N21 C12 H12A 108.6
C11 C12 H12A 108.6
N21 C12 H12B 108.6
C11 C12 H12B 108.6
H12A C12 H12B 107.6
C14 C13 N23 116.2(3)
C14 C13 H13A 108.2
N23 C13 H13A 108.2
C14 C13 H13B 108.2
N23 C13 H13B 108.2
H13A C13 H13B 107.4
C19 C14 C15 118.2(4)
C19 C14 C13 120.8(4)
C15 C14 C13 120.8(4)
C16 C15 C14 121.0(4)
C16 C15 H15 119.5
C14 C15 H15 119.5
C17 C16 C15 119.8(4)
C17 C16 H16 120.1
C15 C16 H16 120.1
C16 C17 C18 119.8(4)
C16 C17 H17 120.1
C18 C17 H17 120.1
C17 C18 C19 120.9(4)
C17 C18 H18 119.5
C19 C18 H18 119.5
C18 C19 C14 120.2(4)
C18 C19 H19 119.9
C14 C19 H19 119.9
C21 C20 N10 116.7(3)
C26 C21 C22 116.9(4)
C26 C21 C20 123.4(3)
C22 C21 C20 119.7(4)
C23 C22 C21 121.6(4)
C23 C22 H22 119.2
C21 C22 H22 119.2
C24 C23 C22 119.7(4)
C24 C23 H23 120.1
C22 C23 H23 120.1
C23 C24 C25 120.2(4)
C23 C24 H24 119.9
C25 C24 H24 119.9
C24 C25 C26 120.0(4)
C24 C25 H25 120.0
C26 C25 H25 120.0
C21 C26 C25 121.5(4)
C21 C26 H26 119.2
C25 C26 H26 119.2
O1 C27 O2 124.2(3)
O1 C27 C28 117.7(3)
O2 C27 C28 118.0(3)
C27 C28 H28A 109.5
C27 C28 H28B 109.5
H28A C28 H28B 109.5
C27 C28 H28C 109.5
H28A C28 H28C 109.5
H28B C28 H28C 109.5
O4 C29 H29A 109.5
O4 C29 H29B 109.5
H29A C29 H29B 109.5
O4 C29 H29C 109.5
H29A C29 H29C 109.5
H29B C29 H29C 109.5
C8 N10 C7 111.2(3)
C8 N10 C20 108.9(3)
C7 N10 C20 110.5(3)
C8 N10 Ni1 112.3(2)
C7 N10 Ni1 104.8(2)
C20 N10 Ni1 109.1(2)
C6 N21 C12 111.2(3)
C6 N21 C5 107.3(3)
C12 N21 C5 110.1(3)
C6 N21 Ni1 104.8(2)
C12 N21 Ni1 109.3(2)
C5 N21 Ni1 114.0(2)
C11 N22 C10 110.5(3)
C11 N22 C1 111.1(3)
C10 N22 C1 107.3(3)
C11 N22 Ni1 110.0(2)
C10 N22 Ni1 114.4(2)
C1 N22 Ni1 103.3(2)
C3 N23 C2 112.2(3)
C3 N23 C13 108.5(3)
C2 N23 C13 110.0(3)
C3 N23 Ni1 113.0(2)
C2 N23 Ni1 104.2(2)
C13 N23 Ni1 108.8(2)
C27 O1 Ni1 133.4(2)
Ni1 O3 H1O3 110(4)
Ni1 O3 H2O3 127(3)
H1O3 O3 H2O3 109(5)
C29 O4 H4C 106(4)
F6 P1 F1 92.3(3)
F6 P1 F5 91.27(19)
F1 P1 F5 91.99(18)
F6 P1 F3 177.1(3)
F1 P1 F3 90.3(2)
F5 P1 F3 89.96(17)
F6 P1 F4 89.7(2)
F1 P1 F4 177.9(2)
F5 P1 F4 88.59(16)
F3 P1 F4 87.72(19)
F6 P1 F2 89.74(18)
F1 P1 F2 89.09(18)
F5 P1 F2 178.48(17)
F3 P1 F2 88.97(17)
F4 P1 F2 90.29(16)

loop_
_geom_bond_atom_site_label_1
_geom_bond_atom_site_label_2
_geom_bond_distance
Ni1 O1 2.064(2)
Ni1 O3 2.077(3)
Ni1 N22 2.091(3)
Ni1 N21 2.103(3)
Ni1 N23 2.181(3)
Ni1 N10 2.202(3)
C1 N22 1.492(4)
C1 C2 1.515(5)
C1 H1A 0.9900
C1 H1B 0.9900
C2 N23 1.489(4)
C2 H2A 0.9900
C2 H2B 0.9900
C3 N23 1.483(5)
C3 C4 1.523(5)
C3 H3A 0.9900
C3 H3B 0.9900
C4 C5 1.520(5)
C4 H4A 0.9900
C4 H4B 0.9900
C5 N21 1.492(5)
C5 H5A 0.9900
C5 H5B 0.9900
C6 N21 1.487(5)
C6 C7 1.512(6)
C6 H6A 0.9900
C6 H6B 0.9900
C7 N10 1.492(5)
C7 H7A 0.9900
C7 H7B 0.9900
C8 N10 1.471(5)
C8 C9 1.508(6)
C8 H8A 0.9900
C8 H8B 0.9900
C9 C10 1.527(6)
C9 H9A 0.9900
C9 H9B 0.9900
C10 N22 1.487(5)
C10 H10A 0.9900
C10 H10B 0.9900
C11 N22 1.482(4)
C11 C12 1.528(6)
C11 H11A 0.9900
C11 H11B 0.9900
C12 N21 1.489(5)
C12 H12A 0.9900
C12 H12B 0.9900
C13 C14 1.509(5)
C13 N23 1.512(4)
C13 H13A 0.9900
C13 H13B 0.9900
C14 C19 1.392(5)
C14 C15 1.396(6)
C15 C16 1.389(6)
C15 H15 0.9500
C16 C17 1.376(7)
C16 H16 0.9500
C17 C18 1.377(7)
C17 H17 0.9500
C18 C19 1.385(5)
C18 H18 0.9500
C19 H19 0.9500
C20 C21 1.515(5)
C20 N10 1.524(5)
C21 C26 1.369(6)
C21 C22 1.396(6)
C22 C23 1.388(6)
C22 H22 0.9500
C23 C24 1.357(7)
C23 H23 0.9500
C24 C25 1.363(6)
C24 H24 0.9500
C25 C26 1.393(6)
C25 H25 0.9500
C26 H26 0.9500
C27 O1 1.243(4)
C27 O2 1.265(4)
C27 C28 1.506(5)
C28 H28A 0.9800
C28 H28B 0.9800
C28 H28C 0.9800
C29 O4 1.426(6)
C29 H29A 0.9800
C29 H29B 0.9800
C29 H29C 0.9800
O3 H1O3 0.81(6)
O3 H2O3 0.87(6)
O4 H4C 0.842(19)
P1 F6 1.560(3)
P1 F1 1.564(3)
P1 F5 1.580(3)
P1 F3 1.587(3)
P1 F4 1.596(3)
P1 F2 1.598(3)

loop_
_geom_torsion_atom_site_label_1
_geom_torsion_atom_site_label_2
_geom_torsion_atom_site_label_3
_geom_torsion_atom_site_label_4
_geom_torsion
N22 C1 C2 N23 -58.0(4)
N23 C3 C4 C5 -63.0(5)
C3 C4 C5 N21 64.1(5)
N21 C6 C7 N10 -57.6(4)
N10 C8 C9 C10 -60.3(5)
C8 C9 C10 N22 60.7(5)
N22 C11 C12 N21 28.3(4)
N23 C13 C14 C19 91.1(4)
N23 C13 C14 C15 -92.4(4)
C19 C14 C15 C16 -2.4(6)
C13 C14 C15 C16 -179.0(4)
C14 C15 C16 C17 0.6(7)
C15 C16 C17 C18 0.7(7)
C16 C17 C18 C19 -0.2(6)
C17 C18 C19 C14 -1.6(6)
C15 C14 C19 C18 2.9(5)
C13 C14 C19 C18 179.5(3)
N10 C20 C21 C26 -88.5(5)
N10 C20 C21 C22 92.9(5)
C26 C21 C22 C23 0.4(7)
C20 C21 C22 C23 179.1(5)
C21 C22 C23 C24 -1.3(9)
C22 C23 C24 C25 1.9(8)
C23 C24 C25 C26 -1.6(8)
C22 C21 C26 C25 -0.1(7)
C20 C21 C26 C25 -178.8(4)
C24 C25 C26 C21 0.7(7)
C9 C8 N10 C7 -62.0(4)
C9 C8 N10 C20 176.1(3)
C9 C8 N10 Ni1 55.1(4)
C6 C7 N10 C8 157.5(3)
C6 C7 N10 C20 -81.5(4)
C6 C7 N10 Ni1 35.9(3)
C21 C20 N10 C8 62.7(4)
C21 C20 N10 C7 -59.7(4)
C21 C20 N10 Ni1 -174.4(3)
O1 Ni1 N10 C8 44.2(2)
O3 Ni1 N10 C8 132.4(2)
N22 Ni1 N10 C8 -44.7(2)
N21 Ni1 N10 C8 -130.0(3)
O1 Ni1 N10 C7 165.1(2)
O3 Ni1 N10 C7 -106.7(2)
N22 Ni1 N10 C7 76.1(2)
N21 Ni1 N10 C7 -9.2(2)
O1 Ni1 N10 C20 -76.6(2)
O3 Ni1 N10 C20 11.6(2)
N22 Ni1 N10 C20 -165.6(2)
N21 Ni1 N10 C20 109.1(2)
C7 C6 N21 C12 -72.3(4)
C7 C6 N21 C5 167.2(3)
C7 C6 N21 Ni1 45.7(3)
C11 C12 N21 C6 94.0(4)
C11 C12 N21 C5 -147.2(3)
C11 C12 N21 Ni1 -21.3(4)
C4 C5 N21 C6 -175.9(3)
C4 C5 N21 C12 62.9(4)
C4 C5 N21 Ni1 -60.4(4)
O3 Ni1 N21 C6 77.7(2)
N22 Ni1 N21 C6 -111.2(2)
N23 Ni1 N21 C6 163.3(2)
N10 Ni1 N21 C6 -19.0(2)
O3 Ni1 N21 C12 -163.0(2)
N22 Ni1 N21 C12 8.1(2)
N23 Ni1 N21 C12 -77.4(2)
N10 Ni1 N21 C12 100.3(2)
O3 Ni1 N21 C5 -39.3(2)
N22 Ni1 N21 C5 131.8(2)
N23 Ni1 N21 C5 46.3(2)
N10 Ni1 N21 C5 -136.0(3)
C12 C11 N22 C10 -147.2(3)
C12 C11 N22 C1 93.8(4)
C12 C11 N22 Ni1 -19.9(4)
C9 C10 N22 C11 65.5(4)
C9 C10 N22 C1 -173.3(3)
C9 C10 N22 Ni1 -59.4(4)
C2 C1 N22 C11 -71.3(4)
C2 C1 N22 C10 167.8(3)
C2 C1 N22 Ni1 46.5(3)
O1 Ni1 N22 C11 -168.1(2)
N21 Ni1 N22 C11 6.4(2)
N23 Ni1 N22 C11 98.5(2)
N10 Ni1 N22 C11 -77.8(2)
O1 Ni1 N22 C10 -43.0(2)
N21 Ni1 N22 C10 131.5(3)
N23 Ni1 N22 C10 -136.4(2)
N10 Ni1 N22 C10 47.3(2)
O1 Ni1 N22 C1 73.2(2)
N21 Ni1 N22 C1 -112.3(2)
N23 Ni1 N22 C1 -20.2(2)
N10 Ni1 N22 C1 163.6(2)
C4 C3 N23 C2 -61.0(4)
C4 C3 N23 C13 177.3(3)
C4 C3 N23 Ni1 56.5(3)
C1 C2 N23 C3 157.5(3)
C1 C2 N23 C13 -81.6(3)
C1 C2 N23 Ni1 34.9(3)
C14 C13 N23 C3 53.3(4)
C14 C13 N23 C2 -69.7(4)
C14 C13 N23 Ni1 176.7(3)
O1 Ni1 N23 C3 141.4(2)
O3 Ni1 N23 C3 53.5(2)
N22 Ni1 N23 C3 -129.9(2)
N21 Ni1 N23 C3 -44.6(2)
O1 Ni1 N23 C2 -96.5(2)
O3 Ni1 N23 C2 175.5(2)
N22 Ni1 N23 C2 -7.9(2)
N21 Ni1 N23 C2 77.5(2)
O1 Ni1 N23 C13 20.8(2)
O3 Ni1 N23 C13 -67.1(2)
N22 Ni1 N23 C13 109.5(2)
N21 Ni1 N23 C13 -165.1(2)
O2 C27 O1 Ni1 -13.5(6)
C28 C27 O1 Ni1 164.8(3)
O3 Ni1 O1 C27 -8.6(3)
N22 Ni1 O1 C27 -179.5(3)
N23 Ni1 O1 C27 -93.9(3)
N10 Ni1 O1 C27 88.8(3)
